data_4110955
loop_
_publ_author_name
'Vladimir V. Grushin'
'William J. Marshall'

_publ_section_title
;
 Facile Ar-CF3 Bond Formation at Pd. Strikingly Different Outcomes of
 Reductive Elimination from [(Ph3P)2Pd(CF3)Ph] and [(Xantphos)Pd(CF3)Ph]
;
_journal_name_full 'Journal of the American Chemical Society'
_journal_page_first 12644
_journal_page_last 12645
_journal_paper_doi 10.1021/ja064935c
_journal_volume 128
_journal_year 2006
_chemical_formula_sum 'C45 H37 F O P2 Pd'
_chemical_formula_weight 781.09
_chemical_name_systematic
;
 ?
;
_space_group_IT_number 14
_symmetry_cell_setting monoclinic
_symmetry_space_group_name_Hall '-P 2ybc'
_symmetry_space_group_name_H-M 'P 1 21/c 1'
_atom_sites_solution_hydrogens geom
_atom_sites_solution_primary direct
_atom_sites_solution_secondary difmap
_audit_creation_method SHELXL-97
_cell_angle_alpha 90.00
_cell_angle_beta 96.7730(10)
_cell_angle_gamma 90.00
_cell_formula_units_Z 4
_cell_length_a 11.3897(8)
_cell_length_b 11.2044(8)
_cell_length_c 28.4508(19)
_cell_measurement_temperature 293(2)
_cell_volume 3605.4(4)
_computing_cell_refinement 'Bruker XSCANS'
_computing_data_collection 'Bruker XSCANS'
_computing_data_reduction 'Bruker SHELXTL'
_computing_molecular_graphics 'Bruker SHELXTL'
_computing_publication_material 'Bruker SHELXTL'
_computing_structure_refinement 'SHELXL-97 (Sheldrick, 1997)'
_computing_structure_solution 'SHELXS-97 (Sheldrick, 1990)'
_diffrn_ambient_temperature 293(2)
_diffrn_measured_fraction_theta_full 0.998
_diffrn_measured_fraction_theta_max 0.998
_diffrn_measurement_device_type 'Bruker P4'
_diffrn_measurement_method '\w scans'
_diffrn_radiation_monochromator graphite
_diffrn_radiation_source 'fine-focus sealed tube'
_diffrn_radiation_type MoK\a
_diffrn_radiation_wavelength 0.71073
_diffrn_reflns_av_R_equivalents 0.0631
_diffrn_reflns_av_sigmaI/netI 0.0433
_diffrn_reflns_limit_h_max 14
_diffrn_reflns_limit_h_min -15
_diffrn_reflns_limit_k_max 15
_diffrn_reflns_limit_k_min -15
_diffrn_reflns_limit_l_max 38
_diffrn_reflns_limit_l_min -38
_diffrn_reflns_number 60900
_diffrn_reflns_theta_full 28.91
_diffrn_reflns_theta_max 28.91
_diffrn_reflns_theta_min 1.80
_exptl_absorpt_coefficient_mu 0.644
_exptl_absorpt_correction_type none
_exptl_crystal_colour colourless
_exptl_crystal_density_diffrn 1.439
_exptl_crystal_description ~cube
_exptl_crystal_F_000 1600
_exptl_crystal_size_max 0.340
_exptl_crystal_size_mid 0.340
_exptl_crystal_size_min 0.300
_refine_diff_density_max 0.469
_refine_diff_density_min -0.501
_refine_diff_density_rms 0.070
_refine_ls_extinction_method none
_refine_ls_goodness_of_fit_ref 1.022
_refine_ls_hydrogen_treatment riding
_refine_ls_matrix_type full
_refine_ls_number_parameters 453
_refine_ls_number_reflns 9492
_refine_ls_number_restraints 0
_refine_ls_restrained_S_all 1.022
_refine_ls_R_factor_all 0.0482
_refine_ls_R_factor_gt 0.0325
_refine_ls_shift/su_max 0.002
_refine_ls_shift/su_mean 0.000
_refine_ls_structure_factor_coef Fsqd
_refine_ls_weighting_details 'calc w=1/[\s^2^(Fo^2^)+(0.0296P)^2^+1.8251P] where P=(Fo^2^+2Fc^2^)/3'
_refine_ls_weighting_scheme calc
_refine_ls_wR_factor_gt 0.0722
_refine_ls_wR_factor_ref 0.0786
_reflns_number_gt 7557
_reflns_number_total 9492
_reflns_threshold_expression >2sigma(I)
_cod_data_source_file ja064935csi20060711_084532.cif
_cod_data_source_block 06074
_cod_database_code 4110955

loop_
_symmetry_equiv_pos_as_xyz
'x, y, z'
'-x, y+1/2, -z+1/2'
'-x, -y, -z'
'x, -y-1/2, z-1/2'

loop_
_atom_site_label
_atom_site_type_symbol
_atom_site_fract_x
_atom_site_fract_y
_atom_site_fract_z
_atom_site_U_iso_or_equiv
_atom_site_adp_type
_atom_site_occupancy
_atom_site_symmetry_multiplicity
_atom_site_calc_flag
_atom_site_refinement_flags
Pd1 Pd 0.509599(13) 0.724996(14) 0.150471(5) 0.02178(5) Uani 1 1 d .
P1 P 0.69765(5) 0.79984(5) 0.148073(19) 0.02201(11) Uani 1 1 d .
P2 P 0.32460(5) 0.69072(5) 0.110575(19) 0.02292(11) Uani 1 1 d .
F1 F 0.56642(11) 0.56099(11) 0.12729(4) 0.0317(3) Uani 1 1 d .
O1 O 0.52674(12) 0.77300(12) 0.05721(5) 0.0212(3) Uani 1 1 d .
C1 C 0.45694(17) 0.86982(17) 0.18224(7) 0.0225(4) Uani 1 1 d .
C2 C 0.44932(18) 0.86188(19) 0.23099(7) 0.0260(4) Uani 1 1 d .
H2A H 0.4666 0.7900 0.2466 0.031 Uiso 1 1 calc R
C3 C 0.4164(2) 0.9599(2) 0.25624(8) 0.0328(5) Uani 1 1 d .
H3A H 0.4122 0.9534 0.2886 0.039 Uiso 1 1 calc R
C4 C 0.3898(2) 1.0672(2) 0.23346(9) 0.0373(6) Uani 1 1 d .
H4A H 0.3672 1.1328 0.2503 0.045 Uiso 1 1 calc R
C5 C 0.3970(2) 1.0761(2) 0.18553(9) 0.0353(5) Uani 1 1 d .
H5A H 0.3795 1.1482 0.1701 0.042 Uiso 1 1 calc R
C6 C 0.43007(19) 0.97855(19) 0.16019(8) 0.0290(5) Uani 1 1 d .
H6A H 0.4343 0.9861 0.1279 0.035 Uiso 1 1 calc R
C7 C 0.64443(17) 0.76230(17) 0.04926(7) 0.0214(4) Uani 1 1 d .
C8 C 0.73175(17) 0.77194(17) 0.08781(7) 0.0224(4) Uani 1 1 d .
C9 C 0.84964(19) 0.76176(18) 0.07867(8) 0.0279(4) Uani 1 1 d .
H9A H 0.9100 0.7676 0.1036 0.033 Uiso 1 1 calc R
C10 C 0.8776(2) 0.74323(19) 0.03330(8) 0.0306(5) Uani 1 1 d .
H10A H 0.9563 0.7364 0.0279 0.037 Uiso 1 1 calc R
C11 C 0.78846(19) 0.73482(19) -0.00422(8) 0.0281(4) Uani 1 1 d .
H11A H 0.8079 0.7221 -0.0347 0.034 Uiso 1 1 calc R
C12 C 0.67041(18) 0.74520(17) 0.00314(7) 0.0226(4) Uani 1 1 d .
C13 C 0.56715(19) 0.74466(18) -0.03603(7) 0.0240(4) Uani 1 1 d .
C14 C 0.46608(18) 0.67761(17) -0.01704(7) 0.0223(4) Uani 1 1 d .
C15 C 0.3893(2) 0.60071(18) -0.04373(7) 0.0274(5) Uani 1 1 d .
H15A H 0.4024 0.5811 -0.0744 0.033 Uiso 1 1 calc R
C16 C 0.2934(2) 0.55332(19) -0.02471(8) 0.0297(5) Uani 1 1 d .
H16A H 0.2417 0.5029 -0.0430 0.036 Uiso 1 1 calc R
C17 C 0.27328(19) 0.57976(19) 0.02097(8) 0.0281(5) Uani 1 1 d .
H17A H 0.2070 0.5485 0.0328 0.034 Uiso 1 1 calc R
C18 C 0.35124(17) 0.65311(17) 0.05004(7) 0.0231(4) Uani 1 1 d .
C19 C 0.44749(17) 0.69940(17) 0.02979(7) 0.0211(4) Uani 1 1 d .
C20 C 0.5276(2) 0.87556(19) -0.04467(8) 0.0320(5) Uani 1 1 d .
H20A H 0.5014 0.9074 -0.0164 0.048 Uiso 1 1 calc R
H20B H 0.4640 0.8786 -0.0700 0.048 Uiso 1 1 calc R
H20C H 0.5929 0.9219 -0.0530 0.048 Uiso 1 1 calc R
C21 C 0.5992(2) 0.6922(2) -0.08213(8) 0.0350(5) Uani 1 1 d .
H21A H 0.6228 0.6105 -0.0772 0.052 Uiso 1 1 calc R
H21B H 0.6632 0.7369 -0.0926 0.052 Uiso 1 1 calc R
H21C H 0.5318 0.6961 -0.1058 0.052 Uiso 1 1 calc R
C22 C 0.72488(18) 0.95955(18) 0.15614(8) 0.0280(5) Uani 1 1 d .
C23 C 0.7041(2) 1.0114(2) 0.19875(10) 0.0404(6) Uani 1 1 d .
H23A H 0.6832 0.9637 0.2232 0.049 Uiso 1 1 calc R
C24 C 0.7143(2) 1.1338(3) 0.20505(13) 0.0568(9) Uani 1 1 d .
H24A H 0.7015 1.1677 0.2338 0.068 Uiso 1 1 calc R
C25 C 0.7434(3) 1.2055(2) 0.16866(15) 0.0650(11) Uani 1 1 d .
H25A H 0.7482 1.2879 0.1726 0.078 Uiso 1 1 calc R
C26 C 0.7652(3) 1.1551(2) 0.12672(13) 0.0595(9) Uani 1 1 d .
H26A H 0.7860 1.2035 0.1025 0.071 Uiso 1 1 calc R
C27 C 0.7566(2) 1.0320(2) 0.12000(10) 0.0406(6) Uani 1 1 d .
H27A H 0.7720 0.9984 0.0915 0.049 Uiso 1 1 calc R
C28 C 0.81862(18) 0.72597(19) 0.18435(7) 0.0243(4) Uani 1 1 d .
C29 C 0.9134(2) 0.7852(2) 0.20861(9) 0.0401(6) Uani 1 1 d .
H29A H 0.9180 0.8680 0.2069 0.048 Uiso 1 1 calc R
C30 C 1.0019(2) 0.7215(2) 0.23550(9) 0.0436(6) Uani 1 1 d .
H30A H 1.0658 0.7616 0.2517 0.052 Uiso 1 1 calc R
C31 C 0.9952(2) 0.5998(2) 0.23819(9) 0.0422(6) Uani 1 1 d .
H31A H 1.0542 0.5573 0.2564 0.051 Uiso 1 1 calc R
C32 C 0.9011(2) 0.5402(2) 0.21389(11) 0.0488(7) Uani 1 1 d .
H32A H 0.8970 0.4575 0.2156 0.059 Uiso 1 1 calc R
C33 C 0.8131(2) 0.6025(2) 0.18709(9) 0.0348(5) Uani 1 1 d .
H33A H 0.7498 0.5618 0.1708 0.042 Uiso 1 1 calc R
C34 C 0.22244(18) 0.8163(2) 0.10139(8) 0.0289(5) Uani 1 1 d .
C35 C 0.1701(2) 0.8598(2) 0.13986(10) 0.0442(6) Uani 1 1 d .
H35A H 0.1818 0.8202 0.1688 0.053 Uiso 1 1 calc R
C36 C 0.1009(2) 0.9615(3) 0.13519(12) 0.0558(8) Uani 1 1 d .
H36A H 0.0665 0.9901 0.1611 0.067 Uiso 1 1 calc R
C37 C 0.0825(2) 1.0207(2) 0.09277(13) 0.0568(8) Uani 1 1 d .
H37A H 0.0361 1.0892 0.0900 0.068 Uiso 1 1 calc R
C38 C 0.1328(2) 0.9786(2) 0.05424(12) 0.0520(7) Uani 1 1 d .
H38A H 0.1199 1.0183 0.0254 0.062 Uiso 1 1 calc R
C39 C 0.2031(2) 0.8765(2) 0.05865(9) 0.0378(6) Uani 1 1 d .
H39A H 0.2373 0.8485 0.0327 0.045 Uiso 1 1 calc R
C40 C 0.23587(19) 0.5685(2) 0.12969(7) 0.0276(4) Uani 1 1 d .
C41 C 0.1170(2) 0.5512(2) 0.11258(9) 0.0409(6) Uani 1 1 d .
H41A H 0.0780 0.6067 0.0920 0.049 Uiso 1 1 calc R
C42 C 0.0572(3) 0.4525(3) 0.12603(11) 0.0570(8) Uani 1 1 d .
H42A H -0.0215 0.4407 0.1141 0.068 Uiso 1 1 calc R
C43 C 0.1136(3) 0.3710(3) 0.15715(11) 0.0558(8) Uani 1 1 d .
H43A H 0.0731 0.3039 0.1658 0.067 Uiso 1 1 calc R
C44 C 0.2292(3) 0.3882(2) 0.17540(9) 0.0457(7) Uani 1 1 d .
H44A H 0.2662 0.3340 0.1970 0.055 Uiso 1 1 calc R
C45 C 0.2912(2) 0.4865(2) 0.16163(8) 0.0339(5) Uani 1 1 d .
H45A H 0.3699 0.4974 0.1738 0.041 Uiso 1 1 calc R

loop_
_atom_site_aniso_label
_atom_site_aniso_U_11
_atom_site_aniso_U_22
_atom_site_aniso_U_33
_atom_site_aniso_U_23
_atom_site_aniso_U_13
_atom_site_aniso_U_12
Pd1 0.02170(8) 0.02547(8) 0.01805(8) -0.00328(6) 0.00182(6) 0.00155(6)
P1 0.0213(2) 0.0230(2) 0.0210(3) -0.00359(19) -0.0004(2) 0.00177(19)
P2 0.0207(2) 0.0277(3) 0.0205(3) -0.0003(2) 0.0028(2) 0.0000(2)
F1 0.0336(7) 0.0307(7) 0.0305(7) -0.0124(5) 0.0024(5) 0.0013(5)
O1 0.0209(7) 0.0230(7) 0.0196(7) -0.0030(5) 0.0018(5) -0.0013(6)
C1 0.0211(9) 0.0240(10) 0.0222(10) -0.0023(8) 0.0027(8) 0.0012(8)
C2 0.0291(11) 0.0265(10) 0.0232(11) 0.0016(8) 0.0055(8) -0.0003(8)
C3 0.0386(13) 0.0375(12) 0.0239(12) -0.0056(9) 0.0111(10) -0.0032(10)
C4 0.0387(13) 0.0269(11) 0.0489(16) -0.0111(10) 0.0163(11) -0.0017(10)
C5 0.0373(13) 0.0231(11) 0.0461(15) 0.0057(10) 0.0074(11) 0.0023(9)
C6 0.0303(11) 0.0312(11) 0.0259(12) 0.0047(9) 0.0052(9) 0.0019(9)
C7 0.0227(9) 0.0181(9) 0.0236(10) 0.0016(7) 0.0038(8) -0.0001(7)
C8 0.0233(10) 0.0213(9) 0.0226(10) -0.0006(8) 0.0028(8) 0.0003(8)
C9 0.0234(10) 0.0290(11) 0.0308(12) 0.0002(9) 0.0013(9) -0.0002(8)
C10 0.0253(11) 0.0335(12) 0.0343(13) 0.0019(9) 0.0095(9) -0.0003(9)
C11 0.0329(11) 0.0285(10) 0.0247(11) 0.0025(9) 0.0107(9) -0.0007(9)
C12 0.0281(10) 0.0203(9) 0.0197(10) 0.0028(7) 0.0042(8) -0.0011(8)
C13 0.0306(11) 0.0247(10) 0.0171(10) 0.0008(7) 0.0041(8) -0.0008(8)
C14 0.0281(10) 0.0201(9) 0.0182(10) 0.0015(7) 0.0014(8) 0.0020(8)
C15 0.0385(12) 0.0252(10) 0.0178(10) -0.0013(8) 0.0001(9) 0.0012(9)
C16 0.0368(12) 0.0264(11) 0.0240(11) -0.0003(8) -0.0047(9) -0.0074(9)
C17 0.0280(11) 0.0307(11) 0.0246(11) 0.0012(9) -0.0006(9) -0.0072(9)
C18 0.0242(10) 0.0239(10) 0.0209(10) 0.0006(8) 0.0016(8) -0.0010(8)
C19 0.0228(10) 0.0199(9) 0.0196(10) -0.0010(7) -0.0013(8) 0.0010(7)
C20 0.0372(12) 0.0284(11) 0.0299(12) 0.0090(9) 0.0013(10) -0.0012(9)
C21 0.0413(13) 0.0446(13) 0.0202(11) -0.0010(9) 0.0084(10) 0.0002(11)
C22 0.0197(10) 0.0247(10) 0.0373(13) -0.0065(9) -0.0063(9) 0.0026(8)
C23 0.0252(11) 0.0437(14) 0.0506(16) -0.0227(12) -0.0032(10) -0.0013(10)
C24 0.0300(13) 0.0464(16) 0.089(2) -0.0407(17) -0.0121(14) 0.0067(12)
C25 0.0449(16) 0.0258(13) 0.115(3) -0.0241(16) -0.0310(18) 0.0074(12)
C26 0.0551(18) 0.0269(13) 0.089(3) 0.0056(14) -0.0234(16) -0.0046(12)
C27 0.0388(14) 0.0290(12) 0.0505(16) 0.0006(11) -0.0093(11) -0.0011(10)
C28 0.0222(9) 0.0295(10) 0.0212(10) -0.0022(8) 0.0028(8) 0.0057(8)
C29 0.0379(13) 0.0301(12) 0.0476(16) -0.0074(11) -0.0136(11) 0.0078(10)
C30 0.0346(13) 0.0483(15) 0.0430(15) -0.0097(12) -0.0162(11) 0.0073(11)
C31 0.0319(13) 0.0466(14) 0.0461(16) 0.0155(12) -0.0031(11) 0.0092(11)
C32 0.0373(14) 0.0340(13) 0.073(2) 0.0189(13) -0.0026(13) 0.0006(11)
C33 0.0270(11) 0.0315(12) 0.0448(15) 0.0056(10) -0.0011(10) -0.0034(9)
C34 0.0207(10) 0.0292(11) 0.0363(13) -0.0013(9) 0.0007(9) 0.0000(8)
C35 0.0321(13) 0.0543(16) 0.0471(16) -0.0034(12) 0.0079(11) 0.0107(12)
C36 0.0372(15) 0.0576(18) 0.075(2) -0.0161(16) 0.0146(14) 0.0121(13)
C37 0.0335(14) 0.0356(14) 0.101(3) -0.0019(16) 0.0051(15) 0.0085(11)
C38 0.0430(15) 0.0354(14) 0.076(2) 0.0154(14) 0.0004(14) 0.0032(12)
C39 0.0361(13) 0.0307(12) 0.0463(15) 0.0033(10) 0.0030(11) 0.0009(10)
C40 0.0278(11) 0.0348(11) 0.0218(11) -0.0001(9) 0.0100(8) -0.0010(9)
C41 0.0284(12) 0.0576(16) 0.0368(14) 0.0081(12) 0.0048(10) -0.0074(11)
C42 0.0448(16) 0.072(2) 0.0563(19) 0.0010(16) 0.0172(14) -0.0239(15)
C43 0.071(2) 0.0484(16) 0.0546(19) -0.0014(14) 0.0347(16) -0.0213(15)
C44 0.0701(19) 0.0353(13) 0.0360(15) 0.0053(11) 0.0241(13) 0.0065(13)
C45 0.0417(13) 0.0356(12) 0.0262(12) -0.0002(9) 0.0111(10) 0.0054(10)

loop_
_atom_type_symbol
_atom_type_description
_atom_type_scat_dispersion_real
_atom_type_scat_dispersion_imag
_atom_type_scat_source
C C 0.0033 0.0016 'International Tables Vol C Tables 4.2.6.8 and 6.1.1.4'
H H 0.0000 0.0000 'International Tables Vol C Tables 4.2.6.8 and 6.1.1.4'
F F 0.0171 0.0103 'International Tables Vol C Tables 4.2.6.8 and 6.1.1.4'
O O 0.0106 0.0060 'International Tables Vol C Tables 4.2.6.8 and 6.1.1.4'
P P 0.1023 0.0942 'International Tables Vol C Tables 4.2.6.8 and 6.1.1.4'
Pd Pd -0.9988 1.0072 'International Tables Vol C Tables 4.2.6.8 and 6.1.1.4'

loop_
_geom_angle_atom_site_label_1
_geom_angle_atom_site_label_2
_geom_angle_atom_site_label_3
_geom_angle
C1 Pd1 F1 171.25(7)
C1 Pd1 P2 93.02(6)
F1 Pd1 P2 89.84(4)
C1 Pd1 P1 92.74(6)
F1 Pd1 P1 89.26(4)
P2 Pd1 P1 147.51(2)
C28 P1 C22 105.56(10)
C28 P1 C8 102.92(9)
C22 P1 C8 103.51(10)
C28 P1 Pd1 117.45(7)
C22 P1 Pd1 119.78(7)
C8 P1 Pd1 105.42(7)
C40 P2 C34 104.79(10)
C40 P2 C18 105.47(9)
C34 P2 C18 102.48(10)
C40 P2 Pd1 119.02(7)
C34 P2 Pd1 118.20(7)
C18 P2 Pd1 104.96(7)
C7 O1 C19 115.57(15)
C6 C1 C2 117.81(19)
C6 C1 Pd1 125.06(16)
C2 C1 Pd1 117.11(15)
C3 C2 C1 120.9(2)
C4 C3 C2 120.2(2)
C5 C4 C3 119.4(2)
C4 C5 C6 120.6(2)
C5 C6 C1 121.1(2)
O1 C7 C12 118.77(17)
O1 C7 C8 118.49(18)
C12 C7 C8 122.73(18)
C7 C8 C9 117.22(19)
C7 C8 P1 122.66(15)
C9 C8 P1 120.11(16)
C10 C9 C8 121.1(2)
C9 C10 C11 120.0(2)
C10 C11 C12 120.8(2)
C11 C12 C7 118.07(19)
C11 C12 C13 124.55(19)
C7 C12 C13 117.33(18)
C21 C13 C12 112.95(18)
C21 C13 C14 112.52(17)
C12 C13 C14 107.02(16)
C21 C13 C20 108.96(18)
C12 C13 C20 107.35(16)
C14 C13 C20 107.80(17)
C15 C14 C19 118.30(19)
C15 C14 C13 124.39(18)
C19 C14 C13 117.25(17)
C16 C15 C14 120.0(2)
C17 C16 C15 120.9(2)
C16 C17 C18 121.1(2)
C19 C18 C17 116.52(19)
C19 C18 P2 121.81(15)
C17 C18 P2 121.63(16)
O1 C19 C14 118.52(18)
O1 C19 C18 118.52(17)
C14 C19 C18 122.94(18)
C23 C22 C27 119.1(2)
C23 C22 P1 118.39(19)
C27 C22 P1 122.27(18)
C24 C23 C22 120.4(3)
C25 C24 C23 120.2(3)
C26 C25 C24 119.8(3)
C25 C26 C27 120.7(3)
C22 C27 C26 119.7(3)
C29 C28 C33 119.3(2)
C29 C28 P1 124.03(17)
C33 C28 P1 116.66(16)
C28 C29 C30 120.1(2)
C31 C30 C29 120.1(2)
C30 C31 C32 120.0(2)
C33 C32 C31 120.4(2)
C32 C33 C28 120.1(2)
C39 C34 C35 118.7(2)
C39 C34 P2 122.26(18)
C35 C34 P2 118.79(19)
C36 C35 C34 120.3(3)
C37 C36 C35 120.6(3)
C36 C37 C38 120.0(3)
C37 C38 C39 119.8(3)
C34 C39 C38 120.6(3)
C45 C40 C41 118.8(2)
C45 C40 P2 117.85(17)
C41 C40 P2 123.28(18)
C42 C41 C40 120.3(3)
C41 C42 C43 120.2(3)
C44 C43 C42 120.3(3)
C43 C44 C45 120.2(3)
C44 C45 C40 120.1(2)

loop_
_geom_bond_atom_site_label_1
_geom_bond_atom_site_label_2
_geom_bond_distance
Pd1 C1 1.9843(19)
Pd1 F1 2.0811(12)
Pd1 P2 2.3047(6)
Pd1 P1 2.3086(6)
P1 C28 1.820(2)
P1 C22 1.826(2)
P1 C8 1.829(2)
P2 C40 1.823(2)
P2 C34 1.825(2)
P2 C18 1.833(2)
O1 C7 1.391(2)
O1 C19 1.392(2)
C1 C6 1.388(3)
C1 C2 1.403(3)
C2 C3 1.388(3)
C3 C4 1.383(3)
C4 C5 1.379(3)
C5 C6 1.386(3)
C7 C12 1.392(3)
C7 C8 1.395(3)
C8 C9 1.402(3)
C9 C10 1.381(3)
C10 C11 1.387(3)
C11 C12 1.390(3)
C12 C13 1.522(3)
C13 C21 1.520(3)
C13 C14 1.526(3)
C13 C20 1.545(3)
C14 C15 1.389(3)
C14 C19 1.395(3)
C15 C16 1.381(3)
C16 C17 1.378(3)
C17 C18 1.405(3)
C18 C19 1.397(3)
C22 C23 1.389(3)
C22 C27 1.390(3)
C23 C24 1.386(4)
C24 C25 1.382(5)
C25 C26 1.369(5)
C26 C27 1.395(3)
C28 C29 1.381(3)
C28 C33 1.388(3)
C29 C30 1.389(3)
C30 C31 1.367(4)
C31 C32 1.378(4)
C32 C33 1.375(3)
C34 C39 1.385(3)
C34 C35 1.395(3)
C35 C36 1.384(4)
C36 C37 1.371(4)
C37 C38 1.378(4)
C38 C39 1.394(3)
C40 C45 1.390(3)
C40 C41 1.398(3)
C41 C42 1.377(4)
C42 C43 1.377(4)
C43 C44 1.370(4)
C44 C45 1.389(3)

loop_
_geom_torsion_atom_site_label_1
_geom_torsion_atom_site_label_2
_geom_torsion_atom_site_label_3
_geom_torsion_atom_site_label_4
_geom_torsion
C1 Pd1 P1 C28 112.61(10)
F1 Pd1 P1 C28 -58.87(8)
P2 Pd1 P1 C28 -147.41(8)
C1 Pd1 P1 C22 -17.60(11)
F1 Pd1 P1 C22 170.92(9)
P2 Pd1 P1 C22 82.38(10)
C1 Pd1 P1 C8 -133.52(9)
F1 Pd1 P1 C8 55.00(8)
P2 Pd1 P1 C8 -33.54(8)
C1 Pd1 P2 C40 -106.28(10)
F1 Pd1 P2 C40 65.45(9)
P1 Pd1 P2 C40 153.82(8)
C1 Pd1 P2 C34 22.67(11)
F1 Pd1 P2 C34 -165.60(10)
P1 Pd1 P2 C34 -77.22(10)
C1 Pd1 P2 C18 136.07(9)
F1 Pd1 P2 C18 -52.20(8)
P1 Pd1 P2 C18 36.17(8)
F1 Pd1 C1 C6 178.6(3)
P2 Pd1 C1 C6 -72.44(18)
P1 Pd1 C1 C6 75.57(18)
F1 Pd1 C1 C2 0.3(5)
P2 Pd1 C1 C2 109.24(15)
P1 Pd1 C1 C2 -102.75(15)
C6 C1 C2 C3 -0.2(3)
Pd1 C1 C2 C3 178.22(17)
C1 C2 C3 C4 0.4(3)
C2 C3 C4 C5 -0.4(4)
C3 C4 C5 C6 0.3(4)
C4 C5 C6 C1 -0.1(4)
C2 C1 C6 C5 0.1(3)
Pd1 C1 C6 C5 -178.20(17)
C19 O1 C7 C12 38.2(2)
C19 O1 C7 C8 -143.29(18)
O1 C7 C8 C9 -179.49(17)
C12 C7 C8 C9 -1.0(3)
O1 C7 C8 P1 -0.8(3)
C12 C7 C8 P1 177.71(15)
C28 P1 C8 C7 150.14(17)
C22 P1 C8 C7 -100.09(18)
Pd1 P1 C8 C7 26.51(18)
C28 P1 C8 C9 -31.18(19)
C22 P1 C8 C9 78.59(18)
Pd1 P1 C8 C9 -154.81(15)
C7 C8 C9 C10 0.1(3)
P1 C8 C9 C10 -178.61(16)
C8 C9 C10 C11 0.2(3)
C9 C10 C11 C12 0.2(3)
C10 C11 C12 C7 -1.0(3)
C10 C11 C12 C13 176.16(19)
O1 C7 C12 C11 179.92(17)
C8 C7 C12 C11 1.4(3)
O1 C7 C12 C13 2.5(3)
C8 C7 C12 C13 -175.94(18)
C11 C12 C13 C21 18.7(3)
C7 C12 C13 C21 -164.08(18)
C11 C12 C13 C14 143.10(19)
C7 C12 C13 C14 -39.7(2)
C11 C12 C13 C20 -101.4(2)
C7 C12 C13 C20 75.8(2)
C21 C13 C14 C15 -17.2(3)
C12 C13 C14 C15 -141.8(2)
C20 C13 C14 C15 103.0(2)
C21 C13 C14 C19 165.49(18)
C12 C13 C14 C19 40.9(2)
C20 C13 C14 C19 -74.3(2)
C19 C14 C15 C16 3.7(3)
C13 C14 C15 C16 -173.58(19)
C14 C15 C16 C17 -1.0(3)
C15 C16 C17 C18 -1.7(3)
C16 C17 C18 C19 1.5(3)
C16 C17 C18 P2 179.15(17)
C40 P2 C18 C19 -156.49(17)
C34 P2 C18 C19 94.08(18)
Pd1 P2 C18 C19 -29.98(18)
C40 P2 C18 C17 26.0(2)
C34 P2 C18 C17 -83.46(18)
Pd1 P2 C18 C17 152.47(16)
C7 O1 C19 C14 -36.8(2)
C7 O1 C19 C18 144.76(18)
C15 C14 C19 O1 177.72(17)
C13 C14 C19 O1 -4.8(3)
C15 C14 C19 C18 -4.0(3)
C13 C14 C19 C18 173.51(18)
C17 C18 C19 O1 179.70(17)
P2 C18 C19 O1 2.0(3)
C17 C18 C19 C14 1.4(3)
P2 C18 C19 C14 -176.29(15)
C28 P1 C22 C23 -73.78(18)
C8 P1 C22 C23 178.42(17)
Pd1 P1 C22 C23 61.51(18)
C28 P1 C22 C27 111.33(19)
C8 P1 C22 C27 3.5(2)
Pd1 P1 C22 C27 -113.38(18)
C27 C22 C23 C24 0.3(3)
P1 C22 C23 C24 -174.77(18)
C22 C23 C24 C25 1.1(4)
C23 C24 C25 C26 -1.7(4)
C24 C25 C26 C27 1.0(4)
C23 C22 C27 C26 -1.0(3)
P1 C22 C27 C26 173.87(19)
C25 C26 C27 C22 0.4(4)
C22 P1 C28 C29 -4.9(2)
C8 P1 C28 C29 103.3(2)
Pd1 P1 C28 C29 -141.46(19)
C22 P1 C28 C33 175.20(18)
C8 P1 C28 C33 -76.58(19)
Pd1 P1 C28 C33 38.7(2)
C33 C28 C29 C30 -0.1(4)
P1 C28 C29 C30 -180.0(2)
C28 C29 C30 C31 -0.3(4)
C29 C30 C31 C32 0.6(4)
C30 C31 C32 C33 -0.4(4)
C31 C32 C33 C28 0.0(4)
C29 C28 C33 C32 0.3(4)
P1 C28 C33 C32 -179.9(2)
C40 P2 C34 C39 -123.82(19)
C18 P2 C34 C39 -13.9(2)
Pd1 P2 C34 C39 100.87(19)
C40 P2 C34 C35 62.0(2)
C18 P2 C34 C35 171.94(19)
Pd1 P2 C34 C35 -73.3(2)
C39 C34 C35 C36 -0.4(4)
P2 C34 C35 C36 174.0(2)
C34 C35 C36 C37 0.2(4)
C35 C36 C37 C38 0.3(4)
C36 C37 C38 C39 -0.5(4)
C35 C34 C39 C38 0.1(4)
P2 C34 C39 C38 -174.09(19)
C37 C38 C39 C34 0.4(4)
C34 P2 C40 C45 -146.92(17)
C18 P2 C40 C45 105.32(18)
Pd1 P2 C40 C45 -12.1(2)
C34 P2 C40 C41 35.4(2)
C18 P2 C40 C41 -72.3(2)
Pd1 P2 C40 C41 170.29(17)
C45 C40 C41 C42 -2.1(4)
P2 C40 C41 C42 175.5(2)
C40 C41 C42 C43 1.2(4)
C41 C42 C43 C44 0.8(5)
C42 C43 C44 C45 -1.7(4)
C43 C44 C45 C40 0.7(4)
C41 C40 C45 C44 1.2(3)
P2 C40 C45 C44 -176.59(18)
